data_4073008
loop_
_publ_author_name
'Zhang, Lei'
'Sun, Jie'
'Zhu, Huping'
'Tsumori, Nobuko'
'Xu, Qiang'
'Chen, Jiabi'

_publ_section_title
;
 Thermolytic Products Derived from Thermolysis of Cycloolefin-Coordinated
 Diiron Bridging Carbene Complexes&#x2020;
;
_journal_issue 10
_journal_name_full Organometallics
_journal_page_first 2630
_journal_paper_doi 10.1021/om070009a
_journal_volume 26
_journal_year 2007
_chemical_formula_sum 'C19 H14 Fe O3'
_chemical_formula_weight 346.15
_chemical_name_systematic
; 
 ? 
;
_space_group_IT_number 61
_symmetry_cell_setting orthorhombic
_symmetry_space_group_name_Hall '-P 2ac 2ab'
_symmetry_space_group_name_H-M 'P b c a'
_atom_sites_solution_hydrogens geom
_atom_sites_solution_primary direct
_atom_sites_solution_secondary difmap
_audit_creation_method SHELXL-97
_cell_angle_alpha 90.00
_cell_angle_beta 90.00
_cell_angle_gamma 90.00
_cell_formula_units_Z 8
_cell_length_a 7.163(3)
_cell_length_b 11.724(6)
_cell_length_c 36.548(17)
_cell_measurement_reflns_used 997
_cell_measurement_temperature 293(2)
_cell_measurement_theta_max 33.920
_cell_measurement_theta_min 4.458
_cell_volume 3069(2)
_computing_cell_refinement 'Bruker SMART'
_computing_data_collection 'Bruker SMART'
_computing_data_reduction 'Bruker SHELXTL'
_computing_molecular_graphics 'Bruker SHELXTL'
_computing_publication_material 'Bruker SHELXTL'
_computing_structure_refinement 'SHELXL-97 (Sheldrick, 1997)'
_computing_structure_solution 'SHELXS-97 (Sheldrick, 1990)'
_diffrn_ambient_temperature 293(2)
_diffrn_measured_fraction_theta_full 0.999
_diffrn_measured_fraction_theta_max 0.999
_diffrn_measurement_device_type 'CCD area detector'
_diffrn_measurement_method 'phi and omega scans'
_diffrn_radiation_monochromator graphite
_diffrn_radiation_source 'fine-focus sealed tube'
_diffrn_radiation_type MoK\a
_diffrn_radiation_wavelength 0.71073
_diffrn_reflns_av_R_equivalents 0.1134
_diffrn_reflns_av_sigmaI/netI 0.1382
_diffrn_reflns_limit_h_max 9
_diffrn_reflns_limit_h_min -6
_diffrn_reflns_limit_k_max 14
_diffrn_reflns_limit_k_min -14
_diffrn_reflns_limit_l_max 46
_diffrn_reflns_limit_l_min -46
_diffrn_reflns_number 16651
_diffrn_reflns_theta_full 27.00
_diffrn_reflns_theta_max 27.00
_diffrn_reflns_theta_min 2.23
_exptl_absorpt_coefficient_mu 0.994
_exptl_absorpt_correction_T_max 1.00000
_exptl_absorpt_correction_T_min 0.77491
_exptl_absorpt_correction_type empirical
_exptl_crystal_colour red
_exptl_crystal_density_diffrn 1.498
_exptl_crystal_density_method 'not measured'
_exptl_crystal_description prismatic
_exptl_crystal_F_000 1424
_exptl_crystal_size_max 0.273
_exptl_crystal_size_mid 0.167
_exptl_crystal_size_min 0.045
_refine_diff_density_max 0.451
_refine_diff_density_min -0.355
_refine_diff_density_rms 0.057
_refine_ls_extinction_method none
_refine_ls_goodness_of_fit_ref 0.795
_refine_ls_hydrogen_treatment constr
_refine_ls_matrix_type full
_refine_ls_number_parameters 208
_refine_ls_number_reflns 3346
_refine_ls_number_restraints 0
_refine_ls_restrained_S_all 0.795
_refine_ls_R_factor_all 0.1369
_refine_ls_R_factor_gt 0.0498
_refine_ls_shift/su_max 0.000
_refine_ls_shift/su_mean 0.000
_refine_ls_structure_factor_coef Fsqd
_refine_ls_weighting_details 'calc w=1/[\s^2^(Fo^2^)+(0.0301P)^2^+0.0000P] where P=(Fo^2^+2Fc^2^)/3'
_refine_ls_weighting_scheme calc
_refine_ls_wR_factor_gt 0.0903
_refine_ls_wR_factor_ref 0.1069
_reflns_number_gt 1380
_reflns_number_total 3346
_reflns_threshold_expression >2sigma(I)
_cod_data_source_file om070009asi20070306_100111.cif
_cod_data_source_block cd25529
_cod_depositor_comments
;
The following automatic conversions were performed:

'_symmetry_cell_setting' value 'Orthorhombic' changed to
'orthorhombic' according to
/home/saulius/struct/CIF-dictionaries/cif_core.dic dictionary named
'cif_core.dic' version 2.4.1 from 2010-06-29.

Automatic conversion script
Id: cif_fix_values 1715 2011-07-08 13:25:40Z adriana 
;
_cod_original_cell_volume 3069(3)
_cod_original_sg_symbol_H-M Pbca
_cod_database_code 4073008

loop_
_symmetry_equiv_pos_as_xyz
'x, y, z'
'-x+1/2, -y, z+1/2'
'-x, y+1/2, -z+1/2'
'x+1/2, -y+1/2, -z'
'-x, -y, -z'
'x-1/2, y, -z-1/2'
'x, -y-1/2, z-1/2'
'-x-1/2, y-1/2, z'

loop_
_atom_site_label
_atom_site_type_symbol
_atom_site_fract_x
_atom_site_fract_y
_atom_site_fract_z
_atom_site_U_iso_or_equiv
_atom_site_adp_type
_atom_site_occupancy
_atom_site_symmetry_multiplicity
_atom_site_calc_flag
_atom_site_refinement_flags
Fe2 Fe 0.12505(9) 0.17421(5) 0.070348(16) 0.0470(2) Uani 1 1 d .
O1 O 0.4088(4) 0.0449(3) 0.10214(8) 0.0629(10) Uani 1 1 d .
O3 O 0.4343(5) 0.3328(3) 0.07214(12) 0.1021(14) Uani 1 1 d .
O4 O 0.2935(5) 0.0267(4) 0.01612(10) 0.0955(14) Uani 1 1 d .
C1 C 0.2628(6) 0.0908(4) 0.10839(11) 0.0479(12) Uani 1 1 d .
C3 C 0.3098(7) 0.2702(4) 0.07176(14) 0.0635(14) Uani 1 1 d .
C4 C 0.2259(7) 0.0861(5) 0.03769(12) 0.0612(15) Uani 1 1 d .
C5 C 0.1922(6) 0.0629(4) 0.14804(12) 0.0595(14) Uani 1 1 d .
H5 H 0.1905 -0.0206 0.1494 0.071 Uiso 1 1 calc R
C6 C -0.1268(6) 0.1368(4) 0.09707(13) 0.0501(12) Uani 1 1 d .
C7 C -0.1468(6) 0.1152(5) 0.05949(13) 0.0686(15) Uani 1 1 d .
H7 H -0.1761 0.0453 0.0490 0.082 Uiso 1 1 calc R
C8 C -0.1147(7) 0.2179(5) 0.04051(14) 0.0720(16) Uani 1 1 d .
H8 H -0.1179 0.2269 0.0152 0.086 Uiso 1 1 calc R
C9 C -0.0770(6) 0.3050(4) 0.06615(14) 0.0612(14) Uani 1 1 d .
H9 H -0.0533 0.3813 0.0610 0.073 Uiso 1 1 calc R
C10 C -0.0821(5) 0.2534(4) 0.10177(13) 0.0462(12) Uani 1 1 d .
C11 C -0.0532(5) 0.2989(4) 0.13774(13) 0.0509(13) Uani 1 1 d .
H11 H -0.0588 0.3770 0.1421 0.061 Uiso 1 1 calc R
C12 C -0.0177(6) 0.2252(4) 0.16498(14) 0.0593(14) Uani 1 1 d .
H12 H 0.0041 0.2536 0.1883 0.071 Uiso 1 1 calc R
C13 C -0.0121(6) 0.1010(4) 0.15913(12) 0.0559(13) Uani 1 1 d .
H13 H -0.0452 0.0632 0.1822 0.067 Uiso 1 1 calc R
C14 C -0.1466(6) 0.0618(4) 0.12988(13) 0.0581(14) Uani 1 1 d .
H14A H -0.1200 -0.0166 0.1233 0.070 Uiso 1 1 calc R
H14B H -0.2735 0.0656 0.1390 0.070 Uiso 1 1 calc R
C17 C 0.3381(6) 0.1000(5) 0.17632(12) 0.0509(13) Uani 1 1 d .
C18 C 0.4036(7) 0.0233(4) 0.20184(14) 0.0636(14) Uani 1 1 d .
H18 H 0.3589 -0.0512 0.2018 0.076 Uiso 1 1 calc R
C19 C 0.5356(8) 0.0559(6) 0.22767(15) 0.084(2) Uani 1 1 d .
H19 H 0.5799 0.0037 0.2448 0.101 Uiso 1 1 calc R
C20 C 0.5998(7) 0.1661(7) 0.22762(15) 0.085(2) Uani 1 1 d .
H20 H 0.6876 0.1895 0.2448 0.103 Uiso 1 1 calc R
C21 C 0.5330(7) 0.2422(5) 0.20192(16) 0.0760(17) Uani 1 1 d .
H21 H 0.5746 0.3173 0.2021 0.091 Uiso 1 1 calc R
C22 C 0.4060(7) 0.2078(5) 0.17615(13) 0.0658(15) Uani 1 1 d .
H22 H 0.3660 0.2590 0.1584 0.079 Uiso 1 1 calc R

loop_
_atom_site_aniso_label
_atom_site_aniso_U_11
_atom_site_aniso_U_22
_atom_site_aniso_U_33
_atom_site_aniso_U_23
_atom_site_aniso_U_13
_atom_site_aniso_U_12
Fe2 0.0514(4) 0.0442(4) 0.0455(4) 0.0006(4) -0.0064(3) 0.0014(4)
O1 0.057(2) 0.080(3) 0.052(2) -0.0012(18) -0.0073(17) 0.0214(19)
O3 0.064(3) 0.065(3) 0.177(4) 0.000(3) 0.009(3) -0.019(2)
O4 0.125(4) 0.097(3) 0.064(3) -0.020(2) 0.010(2) 0.018(3)
C1 0.039(3) 0.063(4) 0.042(3) 0.002(3) 0.004(2) -0.002(2)
C3 0.059(4) 0.046(3) 0.085(4) 0.003(3) 0.005(3) 0.009(3)
C4 0.072(4) 0.070(4) 0.041(3) 0.015(3) 0.000(3) 0.012(3)
C5 0.052(3) 0.063(4) 0.064(3) 0.006(3) -0.005(3) 0.005(3)
C6 0.034(3) 0.058(4) 0.058(3) 0.001(3) -0.016(2) -0.001(2)
C7 0.060(4) 0.075(4) 0.071(4) 0.002(3) -0.020(3) -0.009(3)
C8 0.079(4) 0.078(4) 0.059(3) 0.009(3) -0.031(3) 0.000(3)
C9 0.053(3) 0.053(4) 0.077(4) 0.017(3) -0.017(3) 0.016(2)
C10 0.039(3) 0.043(3) 0.057(3) 0.002(3) -0.013(2) 0.001(2)
C11 0.039(3) 0.041(3) 0.072(4) 0.001(3) 0.004(2) 0.009(2)
C12 0.058(3) 0.055(4) 0.065(4) -0.005(3) -0.009(3) -0.002(3)
C13 0.053(3) 0.067(4) 0.048(3) 0.003(3) 0.013(2) 0.006(3)
C14 0.034(3) 0.054(3) 0.087(4) 0.007(3) 0.003(3) -0.007(2)
C17 0.042(3) 0.071(4) 0.040(3) -0.007(3) 0.000(2) 0.008(3)
C18 0.065(4) 0.069(4) 0.056(3) -0.005(3) 0.014(3) 0.006(3)
C19 0.073(5) 0.131(7) 0.048(4) 0.015(4) 0.001(3) 0.039(4)
C20 0.050(4) 0.154(7) 0.052(4) -0.016(5) -0.011(3) 0.020(5)
C21 0.056(4) 0.093(5) 0.079(4) -0.026(4) 0.009(3) -0.008(3)
C22 0.065(4) 0.070(4) 0.063(4) -0.007(3) -0.002(3) 0.002(3)

loop_
_atom_type_symbol
_atom_type_description
_atom_type_scat_dispersion_real
_atom_type_scat_dispersion_imag
_atom_type_scat_source
C C 0.0033 0.0016 'International Tables Vol C Tables 4.2.6.8 and 6.1.1.4'
H H 0.0000 0.0000 'International Tables Vol C Tables 4.2.6.8 and 6.1.1.4'
O O 0.0106 0.0060 'International Tables Vol C Tables 4.2.6.8 and 6.1.1.4'
Fe Fe 0.3463 0.8444 'International Tables Vol C Tables 4.2.6.8 and 6.1.1.4'

loop_
_geom_angle_atom_site_label_1
_geom_angle_atom_site_label_2
_geom_angle_atom_site_label_3
_geom_angle
C4 Fe2 C3 95.1(2)
C4 Fe2 C1 88.9(2)
C3 Fe2 C1 85.4(2)
C4 Fe2 C10 159.4(2)
C3 Fe2 C10 103.7(2)
C1 Fe2 C10 100.86(19)
C4 Fe2 C6 123.6(2)
C3 Fe2 C6 140.9(2)
C1 Fe2 C6 89.90(18)
C10 Fe2 C6 39.46(15)
C4 Fe2 C8 97.4(2)
C3 Fe2 C8 118.7(2)
C1 Fe2 C8 154.2(2)
C10 Fe2 C8 66.20(19)
C6 Fe2 C8 65.73(19)
C4 Fe2 C7 93.4(2)
C3 Fe2 C7 157.4(2)
C1 Fe2 C7 115.8(2)
C10 Fe2 C7 66.00(18)
C6 Fe2 C7 39.04(16)
C8 Fe2 C7 39.15(17)
C4 Fe2 C9 131.8(2)
C3 Fe2 C9 93.1(2)
C1 Fe2 C9 139.1(2)
C10 Fe2 C9 39.90(16)
C6 Fe2 C9 66.22(17)
C8 Fe2 C9 39.17(16)
C7 Fe2 C9 65.9(2)
O1 C1 C5 111.3(4)
O1 C1 Fe2 121.8(3)
C5 C1 Fe2 126.5(3)
O3 C3 Fe2 178.6(5)
O4 C4 Fe2 179.4(5)
C17 C5 C1 110.1(4)
C17 C5 C13 112.2(4)
C1 C5 C13 118.4(4)
C17 C5 H5 105.0
C1 C5 H5 105.0
C13 C5 H5 105.0
C7 C6 C10 108.4(4)
C7 C6 C14 132.1(5)
C10 C6 C14 119.5(4)
C7 C6 Fe2 70.7(3)
C10 C6 Fe2 70.1(3)
C14 C6 Fe2 125.4(3)
C6 C7 C8 108.1(5)
C6 C7 Fe2 70.2(3)
C8 C7 Fe2 70.2(3)
C6 C7 H7 125.9
C8 C7 H7 125.9
Fe2 C7 H7 125.2
C7 C8 C9 108.8(4)
C7 C8 Fe2 70.6(3)
C9 C8 Fe2 71.0(3)
C7 C8 H8 125.6
C9 C8 H8 125.6
Fe2 C8 H8 124.3
C8 C9 C10 107.0(4)
C8 C9 Fe2 69.8(3)
C10 C9 Fe2 69.3(2)
C8 C9 H9 126.5
C10 C9 H9 126.5
Fe2 C9 H9 126.0
C6 C10 C11 120.2(4)
C6 C10 C9 107.6(4)
C11 C10 C9 132.2(5)
C6 C10 Fe2 70.4(3)
C11 C10 Fe2 124.4(3)
C9 C10 Fe2 70.8(3)
C12 C11 C10 117.9(5)
C12 C11 H11 121.0
C10 C11 H11 121.0
C11 C12 C13 122.3(5)
C11 C12 H12 118.9
C13 C12 H12 118.9
C12 C13 C14 112.7(4)
C12 C13 C5 110.0(4)
C14 C13 C5 108.8(4)
C12 C13 H13 108.4
C14 C13 H13 108.4
C5 C13 H13 108.4
C6 C14 C13 109.2(4)
C6 C14 H14A 109.8
C13 C14 H14A 109.8
C6 C14 H14B 109.8
C13 C14 H14B 109.8
H14A C14 H14B 108.3
C22 C17 C18 119.3(5)
C22 C17 C5 120.5(5)
C18 C17 C5 120.2(5)
C17 C18 C19 120.8(5)
C17 C18 H18 119.6
C19 C18 H18 119.6
C20 C19 C18 119.1(6)
C20 C19 H19 120.5
C18 C19 H19 120.5
C19 C20 C21 119.6(6)
C19 C20 H20 120.2
C21 C20 H20 120.2
C22 C21 C20 120.5(6)
C22 C21 H21 119.8
C20 C21 H21 119.8
C17 C22 C21 120.7(5)
C17 C22 H22 119.7
C21 C22 H22 119.7

loop_
_geom_bond_atom_site_label_1
_geom_bond_atom_site_label_2
_geom_bond_distance
Fe2 C4 1.736(5)
Fe2 C3 1.738(5)
Fe2 C1 1.965(5)
Fe2 C10 2.094(4)
Fe2 C6 2.098(5)
Fe2 C8 2.098(5)
Fe2 C7 2.104(5)
Fe2 C9 2.114(4)
O1 C1 1.198(5)
O3 C3 1.154(5)
O4 C4 1.158(5)
C1 C5 1.569(6)
C5 C17 1.533(6)
C5 C13 1.582(5)
C5 H5 0.9800
C6 C7 1.404(6)
C6 C10 1.415(6)
C6 C14 1.493(5)
C7 C8 1.408(6)
C7 H7 0.9300
C8 C9 1.412(6)
C8 H8 0.9300
C9 C10 1.436(6)
C9 H9 0.9300
C10 C11 1.434(6)
C11 C12 1.342(5)
C11 H11 0.9300
C12 C13 1.473(6)
C12 H12 0.9300
C13 C14 1.511(5)
C13 H13 0.9800
C14 H14A 0.9700
C14 H14B 0.9700
C17 C22 1.354(6)
C17 C18 1.378(6)
C18 C19 1.390(7)
C18 H18 0.9300
C19 C20 1.372(7)
C19 H19 0.9300
C20 C21 1.380(7)
C20 H20 0.9300
C21 C22 1.370(6)
C21 H21 0.9300
C22 H22 0.9300

loop_
_geom_torsion_atom_site_label_1
_geom_torsion_atom_site_label_2
_geom_torsion_atom_site_label_3
_geom_torsion_atom_site_label_4
_geom_torsion
C4 Fe2 C1 O1 27.8(4)
C3 Fe2 C1 O1 -67.4(4)
C10 Fe2 C1 O1 -170.4(4)
C6 Fe2 C1 O1 151.4(4)
C8 Fe2 C1 O1 132.7(5)
C7 Fe2 C1 O1 121.1(4)
C9 Fe2 C1 O1 -156.7(4)
C4 Fe2 C1 C5 -144.7(4)
C3 Fe2 C1 C5 120.1(4)
C10 Fe2 C1 C5 17.0(4)
C6 Fe2 C1 C5 -21.1(4)
C8 Fe2 C1 C5 -39.8(7)
C7 Fe2 C1 C5 -51.4(5)
C9 Fe2 C1 C5 30.7(5)
C4 Fe2 C3 O3 3(26)
C1 Fe2 C3 O3 91(26)
C10 Fe2 C3 O3 -168(100)
C6 Fe2 C3 O3 176(100)
C8 Fe2 C3 O3 -98(26)
C7 Fe2 C3 O3 -109(26)
C9 Fe2 C3 O3 -130(26)
C3 Fe2 C4 O4 108(100)
C1 Fe2 C4 O4 23(70)
C10 Fe2 C4 O4 -97(70)
C6 Fe2 C4 O4 -67(70)
C8 Fe2 C4 O4 -132(70)
C7 Fe2 C4 O4 -93(70)
C9 Fe2 C4 O4 -153(70)
O1 C1 C5 C17 57.9(6)
Fe2 C1 C5 C17 -128.9(4)
O1 C1 C5 C13 -171.1(4)
Fe2 C1 C5 C13 2.1(6)
C4 Fe2 C6 C7 -45.1(4)
C3 Fe2 C6 C7 143.7(4)
C1 Fe2 C6 C7 -133.8(3)
C10 Fe2 C6 C7 118.8(4)
C8 Fe2 C6 C7 37.4(3)
C9 Fe2 C6 C7 80.4(3)
C4 Fe2 C6 C10 -164.0(3)
C3 Fe2 C6 C10 24.9(4)
C1 Fe2 C6 C10 107.4(3)
C8 Fe2 C6 C10 -81.4(3)
C7 Fe2 C6 C10 -118.8(4)
C9 Fe2 C6 C10 -38.4(2)
C4 Fe2 C6 C14 83.3(4)
C3 Fe2 C6 C14 -87.8(5)
C1 Fe2 C6 C14 -5.3(4)
C10 Fe2 C6 C14 -112.7(5)
C8 Fe2 C6 C14 165.8(5)
C7 Fe2 C6 C14 128.5(5)
C9 Fe2 C6 C14 -151.1(5)
C10 C6 C7 C8 0.0(5)
C14 C6 C7 C8 179.1(4)
Fe2 C6 C7 C8 -60.2(3)
C10 C6 C7 Fe2 60.3(3)
C14 C6 C7 Fe2 -120.7(5)
C4 Fe2 C7 C6 143.8(3)
C3 Fe2 C7 C6 -104.2(6)
C1 Fe2 C7 C6 53.3(4)
C10 Fe2 C7 C6 -37.5(3)
C8 Fe2 C7 C6 -118.8(5)
C9 Fe2 C7 C6 -81.4(3)
C4 Fe2 C7 C8 -97.5(3)
C3 Fe2 C7 C8 14.6(7)
C1 Fe2 C7 C8 172.0(3)
C10 Fe2 C7 C8 81.2(3)
C6 Fe2 C7 C8 118.8(5)
C9 Fe2 C7 C8 37.3(3)
C6 C7 C8 C9 -0.8(6)
Fe2 C7 C8 C9 -61.1(3)
C6 C7 C8 Fe2 60.3(3)
C4 Fe2 C8 C7 86.4(3)
C3 Fe2 C8 C7 -173.7(3)
C1 Fe2 C8 C7 -16.7(7)
C10 Fe2 C8 C7 -80.7(3)
C6 Fe2 C8 C7 -37.3(3)
C9 Fe2 C8 C7 -118.8(5)
C4 Fe2 C8 C9 -154.8(3)
C3 Fe2 C8 C9 -54.8(4)
C1 Fe2 C8 C9 102.2(5)
C10 Fe2 C8 C9 38.2(3)
C6 Fe2 C8 C9 81.6(3)
C7 Fe2 C8 C9 118.8(4)
C7 C8 C9 C10 1.3(5)
Fe2 C8 C9 C10 -59.6(3)
C7 C8 C9 Fe2 60.8(4)
C4 Fe2 C9 C8 34.5(4)
C3 Fe2 C9 C8 134.1(3)
C1 Fe2 C9 C8 -139.4(3)
C10 Fe2 C9 C8 -118.2(4)
C6 Fe2 C9 C8 -80.2(3)
C7 Fe2 C9 C8 -37.3(3)
C4 Fe2 C9 C10 152.7(3)
C3 Fe2 C9 C10 -107.7(3)
C1 Fe2 C9 C10 -21.3(4)
C6 Fe2 C9 C10 38.0(2)
C8 Fe2 C9 C10 118.2(4)
C7 Fe2 C9 C10 80.9(3)
C7 C6 C10 C11 -179.8(4)
C14 C6 C10 C11 1.0(6)
Fe2 C6 C10 C11 -119.1(4)
C7 C6 C10 C9 0.7(5)
C14 C6 C10 C9 -178.5(4)
Fe2 C6 C10 C9 61.4(3)
C7 C6 C10 Fe2 -60.6(3)
C14 C6 C10 Fe2 120.2(4)
C8 C9 C10 C6 -1.2(5)
Fe2 C9 C10 C6 -61.1(3)
C8 C9 C10 C11 179.4(4)
Fe2 C9 C10 C11 119.5(5)
C8 C9 C10 Fe2 59.9(3)
C4 Fe2 C10 C6 40.9(7)
C3 Fe2 C10 C6 -164.2(3)
C1 Fe2 C10 C6 -76.4(3)
C8 Fe2 C10 C6 80.2(3)
C7 Fe2 C10 C6 37.2(2)
C9 Fe2 C10 C6 117.6(4)
C4 Fe2 C10 C11 154.7(5)
C3 Fe2 C10 C11 -50.3(4)
C1 Fe2 C10 C11 37.5(4)
C6 Fe2 C10 C11 113.8(5)
C8 Fe2 C10 C11 -166.0(5)
C7 Fe2 C10 C11 151.0(5)
C9 Fe2 C10 C11 -128.5(5)
C4 Fe2 C10 C9 -76.8(7)
C3 Fe2 C10 C9 78.2(3)
C1 Fe2 C10 C9 166.0(3)
C6 Fe2 C10 C9 -117.6(4)
C8 Fe2 C10 C9 -37.5(3)
C7 Fe2 C10 C9 -80.5(3)
C6 C10 C11 C12 18.3(6)
C9 C10 C11 C12 -162.4(4)
Fe2 C10 C11 C12 -67.6(5)
C10 C11 C12 C13 -1.4(7)
C11 C12 C13 C14 -32.7(6)
C11 C12 C13 C5 88.9(5)
C17 C5 C13 C12 55.8(5)
C1 C5 C13 C12 -74.1(5)
C17 C5 C13 C14 179.7(4)
C1 C5 C13 C14 49.7(6)
C7 C6 C14 C13 147.6(5)
C10 C6 C14 C13 -33.4(6)
Fe2 C6 C14 C13 52.1(5)
C12 C13 C14 C6 47.4(5)
C5 C13 C14 C6 -74.9(5)
C1 C5 C17 C22 52.9(6)
C13 C5 C17 C22 -81.3(5)
C1 C5 C17 C18 -126.1(4)
C13 C5 C17 C18 99.8(5)
C22 C17 C18 C19 1.1(7)
C5 C17 C18 C19 -179.9(4)
C17 C18 C19 C20 0.3(8)
C18 C19 C20 C21 -0.3(8)
C19 C20 C21 C22 -1.1(8)
C18 C17 C22 C21 -2.6(7)
C5 C17 C22 C21 178.4(4)
C20 C21 C22 C17 2.6(8)
